data_1540757
loop_
_publ_author_name
'Zeng, L.'
'Jiang, Y.'

_publ_section_title
;
 X-ray diffraction study of orthorhombic barium titanate
;
_journal_name_full 'Beijing Gongye Daxue Xuebao'
_journal_page_first 32
_journal_page_last 37
_journal_volume 17
_journal_year 1991
_chemical_formula_sum 'Ba O3 Ti'
_chemical_name_common 'Barium titanate'
_chemical_name_systematic 'Ba (Ti O3)'
_space_group_IT_number 25
_symmetry_space_group_name_Hall 'P -2 2'
_symmetry_space_group_name_H-M 'P 2 m m'
_cell_angle_alpha 90
_cell_angle_beta 90
_cell_angle_gamma 90
_cell_formula_units_Z 1
_cell_length_a 3.98
_cell_length_b 4.01
_cell_length_c 4.02
_cell_volume 64.158
_citation_journal_id_ASTM BGDXD6
_cod_data_source_file Zeng_BGDXD6_1991_1567.cif
_cod_data_source_block Ba1O3Ti1
_cod_depositor_comments
;
 Added the '_chemical_name_common' data item.

 Antanas Vaitkus,
 2021-08-04
;
_cod_original_cell_volume 64.1584
_cod_original_sg_symbol_Hall 'P 2 -2 (z,x,y)'
_cod_original_formula_sum 'Ba1 O3 Ti1'
_cod_database_code 1540757

loop_
_symmetry_equiv_pos_as_xyz
x,y,z
x,-y,-z
x,-y,z
x,y,-z

loop_
_atom_site_label
_atom_site_type_symbol
_atom_site_fract_x
_atom_site_fract_y
_atom_site_fract_z
_atom_site_occupancy
_atom_site_U_iso_or_equiv
O1 O-2 0.479 0.5 0 1 0.0
Ba1 Ba+2 0 0 0 1 0.0
O2 O-2 0.487 0 0.487 0.5 0.0
O3 O-2 0 0.5 0.476 0.5 0.0
Ti1 Ti+4 0.509 0.5 0.509 0.5 0.0
